data_4106404
loop_
_publ_author_name
'Vincent N. Cavaliere'
'Marco G. Crestani'
'Balazs Pinter'
'Maren Pink'
'Chun-Hsing Chen'
'Mu-Hyun Baik'
'Daniel J. Mindiola'

_publ_section_title
;
 Room Temperature Dehydrogenation of Ethane to Ethylene
;
_journal_name_full 'Journal of the American Chemical Society'
_journal_page_first 10700
_journal_page_last 10703
_journal_paper_doi 10.1021/ja202316m
_journal_volume 133
_journal_year 2011
_chemical_formula_moiety 'C39 H74 N2 P2 Si1 Ti1'
_chemical_formula_sum 'C39 H74 N2 P2 Si Ti'
_chemical_formula_weight 708.96
_space_group_IT_number 15
_symmetry_cell_setting monoclinic
_symmetry_space_group_name_Hall '-C 2yc'
_symmetry_space_group_name_H-M 'C 1 2/c 1'
_atom_sites_solution_hydrogens geom
_atom_sites_solution_primary direct
_audit_creation_date 10-07-19
_audit_creation_method CRYSTALS_ver_14.06
_cell_angle_alpha 90
_cell_angle_beta 95.339(10)
_cell_angle_gamma 90
_cell_formula_units_Z 4
_cell_length_a 11.422(5)
_cell_length_b 31.628(14)
_cell_length_c 12.113(5)
_cell_measurement_reflns_used 2342
_cell_measurement_temperature 150
_cell_measurement_theta_max 23
_cell_measurement_theta_min 2
_cell_volume 4357(3)
_computing_cell_refinement 'Apex2 (Bruker AXS, 2006)'
_computing_data_collection 'Apex2 (Bruker AXS, 2006)'
_computing_data_reduction 'Apex2 (Bruker AXS, 2006)'
_computing_molecular_graphics 'CAMERON (Watkin et al., 1996)'
_computing_publication_material 'CRYSTALS (Betteridge et al., 2003)'
_computing_structure_refinement 'CRYSTALS (Betteridge et al., 2003)'
_computing_structure_solution 'SIR92 (Altomare et al., 1994)'
_diffrn_ambient_temperature 150
_diffrn_measured_fraction_theta_full 0.988
_diffrn_measured_fraction_theta_max 0.988
_diffrn_measurement_device Area
_diffrn_measurement_device_type 'Bruker Kappa Apex2'
_diffrn_measurement_method '\f & \w scans'
_diffrn_radiation_monochromator graphite
_diffrn_radiation_type 'Mo K\a'
_diffrn_radiation_wavelength 0.71073
_diffrn_reflns_av_R_equivalents 0.000
_diffrn_reflns_limit_h_max 13
_diffrn_reflns_limit_h_min -13
_diffrn_reflns_limit_k_max 37
_diffrn_reflns_limit_k_min -37
_diffrn_reflns_limit_l_max 12
_diffrn_reflns_limit_l_min -14
_diffrn_reflns_number 14982
_diffrn_reflns_theta_full 25.121
_diffrn_reflns_theta_max 25.121
_diffrn_reflns_theta_min 1.288
_diffrn_standards_number 0
_exptl_absorpt_coefficient_mu 0.324
_exptl_absorpt_correction_T_max 0.99
_exptl_absorpt_correction_T_min 0.93
_exptl_absorpt_correction_type multi-scan
_exptl_absorpt_process_details 'DENZO/SCALEPACK (Otwinowski & Minor, 1997)'
_exptl_crystal_colour orange
_exptl_crystal_density_diffrn 1.081
_exptl_crystal_description plate
_exptl_crystal_F_000 1552
_exptl_crystal_size_max 0.470
_exptl_crystal_size_mid 0.239
_exptl_crystal_size_min 0.046
_refine_diff_density_max 0.83
_refine_diff_density_min -0.65
_refine_ls_extinction_method none
_refine_ls_goodness_of_fit_ref 0.9579
_refine_ls_hydrogen_treatment none
_refine_ls_matrix_type full
_refine_ls_number_parameters 243
_refine_ls_number_reflns 3858
_refine_ls_number_restraints 12
_refine_ls_R_factor_all 0.1050
_refine_ls_R_factor_gt 0.0626
_refine_ls_shift/su_max 0.1114064
_refine_ls_shift/su_mean 0.0009708
_refine_ls_structure_factor_coef Fsqd
_refine_ls_weighting_details
;
 Method= Modified Sheldrick 
 w=1/[\s^2^(F^2^) + ( 0.08P)^2^ +10.99P] 
 ,where P=(max(Fo^2^,0) + 2Fc^2^)/3 
;
_refine_ls_weighting_scheme calc
_refine_ls_wR_factor_all 0.1707
_refine_ls_wR_factor_gt 0.1558
_refine_ls_wR_factor_ref 0.1707
_reflns_limit_h_max 13
_reflns_limit_h_min -13
_reflns_limit_k_max 37
_reflns_limit_k_min 0
_reflns_limit_l_max 14
_reflns_limit_l_min 0
_reflns_number_gt 2548
_reflns_number_total 3858
_reflns_threshold_expression I>2.0\s(I)
_oxford_diffrn_Wilson_B_factor 2.56
_oxford_diffrn_Wilson_scale 81.80
_oxford_refine_ls_r_factor_ref 0.1050
_oxford_refine_ls_scale 0.10991(7)
_oxford_reflns_number_all 3858
_oxford_reflns_threshold_expression_ref I>-10.0\s(I)
_oxford_structure_analysis_title 'mo_10074_0m in C2/c'
_cod_data_source_file ja202316m_si_001.cif
_cod_data_source_block 10074
_cod_original_sg_symbol_H-M 'C 2/c '
_cod_original_formula_sum 'C39 H74 N2 P2 Si1 Ti1'
_cod_database_code 4106404

loop_
_symmetry_equiv_pos_as_xyz
x,y,z
-x,-y,-z
x+1/2,y+1/2,z
-x+1/2,-y+1/2,-z
x,-y,z+1/2
-x,y,-z+1/2
x+1/2,-y+1/2,z+1/2
-x+1/2,y+1/2,-z+1/2

loop_
_atom_site_label
_atom_site_type_symbol
_atom_site_fract_x
_atom_site_fract_y
_atom_site_fract_z
_atom_site_U_iso_or_equiv
_atom_site_occupancy
_atom_site_adp_type
_atom_site_refinement_flags_posn
_atom_site_refinement_flags_adp
_atom_site_disorder_assembly
_atom_site_disorder_group
Ti1 Ti 1.0000 0.37238(3) 0.7500 0.0334 1.0000 Uani S T . .
P1 P 0.93774(9) 0.34934(3) 0.54433(8) 0.0312 1.0000 Uani . . . .
Si1 Si 1.2299(3) 0.43716(10) 0.7294(3) 0.0497 0.5000 Uani . . 1 1
N1 N 1.0000 0.30459(12) 0.7500 0.0295 1.0000 Uani S T . .
N2 N 1.1102(11) 0.4017(4) 0.7292(11) 0.0417 0.5000 Uani . . 1 1
C1 C 1.0047(3) 0.29722(11) 0.5500(3) 0.0327 1.0000 Uani . . . .
C2 C 1.0366(3) 0.27471(12) 0.4572(3) 0.0359 1.0000 Uani . . . .
C3 C 1.0930(4) 0.23574(12) 0.4677(3) 0.0384 1.0000 Uani . . . .
C4 C 1.1180(4) 0.22047(12) 0.5754(3) 0.0406 1.0000 Uani . . . .
C5 C 1.0880(4) 0.24180(12) 0.6671(3) 0.0369 1.0000 Uani . . . .
C6 C 1.0296(3) 0.28074(11) 0.6573(3) 0.0309 1.0000 Uani . . . .
C7 C 1.1265(4) 0.21158(14) 0.3679(4) 0.0484 1.0000 Uani . . . .
C8 C 0.7788(4) 0.34000(12) 0.5104(3) 0.0399 1.0000 Uani . . . .
C9 C 0.7457(4) 0.31863(16) 0.3997(4) 0.0622 1.0000 Uani . . . .
C10 C 0.7297(4) 0.31525(15) 0.6049(4) 0.0576 1.0000 Uani . . . .
C11 C 0.9871(4) 0.37503(12) 0.4191(3) 0.0390 1.0000 Uani . . . .
C12 C 0.9297(4) 0.41857(13) 0.4039(4) 0.0548 1.0000 Uani . . . .
C13 C 1.1204(4) 0.37785(14) 0.4251(4) 0.0534 1.0000 Uani . . . .
C14 C 1.2052(16) 0.4735(5) 0.6100(11) 0.0853 0.5000 Uani . . 1 1
C15 C 1.3718(10) 0.4103(4) 0.7280(13) 0.1086 0.5000 Uani . . 1 1
C16 C 1.2245(14) 0.4701(4) 0.8584(12) 0.0901 0.5000 Uani . . 1 1
C17 C 1.1467(15) 0.4108(4) 0.7157(14) 0.0433 0.5000 Uani D . 1 2
C18 C 1.2019(8) 0.4532(3) 0.7551(7) 0.0447 0.5000 Uani D . 1 2
C19 C 1.1141(10) 0.4852(3) 0.7958(10) 0.0813 0.5000 Uani D . 1 2
C20 C 1.2669(17) 0.4747(5) 0.6645(11) 0.1111 0.5000 Uani D . 1 2
C21 C 1.2901(10) 0.4460(4) 0.8579(9) 0.0692 0.5000 Uani D . 1 2
C22 C 0.500000(10) 0.4110(7) 0.250000(10) 0.271(11) 1.0000 Uiso DS . . .
C23 C 0.565(3) 0.3888(8) 0.1623(10) 0.301(17) 0.5000 Uiso D . 1 3
C24 C 0.5307(13) 0.4102(5) 0.0510(6) 0.258(7) 1.0000 Uiso D . . .
C231 C 0.500(2) 0.4383(4) 0.1460(11) 0.238(13) 0.5000 Uiso D . 1 4
H21 H 1.0204 0.2868 0.3856 0.0415 1.0000 Uiso R . . .
H41 H 1.1576 0.1941 0.5857 0.0488 1.0000 Uiso R . . .
H51 H 1.1073 0.2300 0.7386 0.0428 1.0000 Uiso R . . .
H71 H 1.1943 0.1949 0.3881 0.0595 1.0000 Uiso R . . .
H72 H 1.1429 0.2310 0.3114 0.0595 1.0000 Uiso R . . .
H73 H 1.0632 0.1937 0.3412 0.0595 1.0000 Uiso R . . .
H81 H 0.7414 0.3669 0.5073 0.0474 1.0000 Uiso R . . .
H91 H 0.6628 0.3151 0.3889 0.0770 1.0000 Uiso R . . .
H92 H 0.7711 0.3355 0.3416 0.0770 1.0000 Uiso R . . .
H93 H 0.7827 0.2917 0.3994 0.0770 1.0000 Uiso R . . .
H101 H 0.6480 0.3105 0.5870 0.0704 1.0000 Uiso R . . .
H102 H 0.7413 0.3309 0.6719 0.0704 1.0000 Uiso R . . .
H103 H 0.7692 0.2889 0.6138 0.0704 1.0000 Uiso R . . .
H111 H 0.9614 0.3581 0.3567 0.0454 1.0000 Uiso R . . .
H121 H 0.9552 0.4317 0.3397 0.0688 1.0000 Uiso R . . .
H122 H 0.9512 0.4357 0.4670 0.0688 1.0000 Uiso R . . .
H123 H 0.8466 0.4153 0.3950 0.0688 1.0000 Uiso R . . .
H131 H 1.1432 0.3911 0.3601 0.0648 1.0000 Uiso R . . .
H132 H 1.1485 0.3939 0.4883 0.0648 1.0000 Uiso R . . .
H133 H 1.1527 0.3502 0.4308 0.0648 1.0000 Uiso R . . .
H141 H 1.2697 0.4924 0.6092 0.0844 0.5000 Uiso R . 1 1
H142 H 1.1353 0.4890 0.6176 0.0844 0.5000 Uiso R . 1 1
H143 H 1.1968 0.4579 0.5425 0.0844 0.5000 Uiso R . 1 1
H151 H 1.4330 0.4307 0.7292 0.1159 0.5000 Uiso R . 1 1
H152 H 1.3837 0.3929 0.7919 0.1159 0.5000 Uiso R . 1 1
H153 H 1.3723 0.3934 0.6633 0.1159 0.5000 Uiso R . 1 1
H161 H 1.2884 0.4895 0.8644 0.1028 0.5000 Uiso R . 1 1
H162 H 1.2298 0.4521 0.9215 0.1028 0.5000 Uiso R . 1 1
H163 H 1.1525 0.4854 0.8547 0.1028 0.5000 Uiso R . 1 1
H171 H 1.2102 0.3923 0.7372 0.0573 0.5000 Uiso R . 1 2
H172 H 1.1369 0.4130 0.6372 0.0573 0.5000 Uiso R . 1 2
H191 H 1.1560 0.5107 0.8135 0.0959 0.5000 Uiso R . 1 2
H192 H 1.0849 0.4742 0.8608 0.0959 0.5000 Uiso R . 1 2
H193 H 1.0502 0.4909 0.7419 0.0959 0.5000 Uiso R . 1 2
H201 H 1.2960 0.5011 0.6923 0.1034 0.5000 Uiso R . 1 2
H202 H 1.3310 0.4570 0.6504 0.1034 0.5000 Uiso R . 1 2
H203 H 1.2181 0.4791 0.5976 0.1034 0.5000 Uiso R . 1 2
H211 H 1.3236 0.4726 0.8793 0.0807 0.5000 Uiso R . 1 2
H212 H 1.3503 0.4273 0.8395 0.0807 0.5000 Uiso R . 1 2
H213 H 1.2519 0.4345 0.9175 0.0807 0.5000 Uiso R . 1 2
H221 H 0.5382 0.4340 0.2178 0.3174 0.5000 Uiso R . 1 3
H222 H 0.4182 0.4120 0.2273 0.3174 0.5000 Uiso R . 1 3
H223 H 0.4618 0.4340 0.2823 0.3174 0.5000 Uiso R . 1 4
H224 H 0.5818 0.4120 0.2728 0.3174 0.5000 Uiso R . 1 4
H231 H 0.6418 0.3791 0.1863 0.2779 0.5000 Uiso R . 1 3
H232 H 0.5109 0.3660 0.1639 0.2779 0.5000 Uiso R . 1 3
H241 H 0.5524 0.3884 0.0029 0.2572 0.5000 Uiso R . 1 3
H242 H 0.5846 0.4330 0.0496 0.2572 0.5000 Uiso R . 1 3
H243 H 0.4537 0.4198 0.0272 0.2572 0.5000 Uiso R . 1 3
H244 H 0.5326 0.4208 -0.0221 0.2572 0.5000 Uiso R . 1 4
H245 H 0.6054 0.3987 0.0760 0.2572 0.5000 Uiso R . 1 4
H246 H 0.4727 0.3886 0.0513 0.2572 0.5000 Uiso R . 1 4
H2311 H 0.5583 0.4599 0.1460 0.2650 0.5000 Uiso R . 1 4
H2312 H 0.4256 0.4498 0.1213 0.2650 0.5000 Uiso R . 1 4

loop_
_atom_site_aniso_label
_atom_site_aniso_U_11
_atom_site_aniso_U_22
_atom_site_aniso_U_33
_atom_site_aniso_U_23
_atom_site_aniso_U_13
_atom_site_aniso_U_12
Ti1 0.0528(7) 0.0258(5) 0.0217(5) 0.0000 0.0048(4) 0.0000
P1 0.0445(6) 0.0284(5) 0.0210(5) 0.0004(4) 0.0044(4) 0.0017(4)
Si1 0.065(2) 0.0414(19) 0.0427(18) -0.0021(15) 0.0065(15) -0.0167(17)
N1 0.042(3) 0.025(2) 0.021(2) 0.0000 -0.0007(19) 0.0000
N2 0.046(8) 0.041(6) 0.039(6) 0.007(4) 0.013(5) -0.019(5)
C1 0.038(2) 0.0319(19) 0.028(2) -0.0044(16) 0.0047(17) 0.0001(17)
C2 0.043(3) 0.040(2) 0.024(2) -0.0039(17) 0.0020(17) -0.0006(19)
C3 0.036(2) 0.041(2) 0.039(2) -0.0088(18) 0.0091(19) 0.0010(19)
C4 0.040(3) 0.033(2) 0.048(3) -0.0044(19) 0.004(2) 0.0063(19)
C5 0.043(3) 0.034(2) 0.034(2) 0.0019(17) 0.0015(18) 0.0019(18)
C6 0.037(2) 0.0272(19) 0.028(2) -0.0011(15) 0.0020(17) -0.0003(16)
C7 0.051(3) 0.046(2) 0.049(3) -0.015(2) 0.012(2) 0.004(2)
C8 0.043(3) 0.036(2) 0.041(2) -0.0031(18) 0.0065(19) 0.0032(19)
C9 0.054(3) 0.074(3) 0.056(3) -0.019(3) -0.009(2) 0.009(3)
C10 0.049(3) 0.057(3) 0.068(3) 0.008(2) 0.009(2) -0.012(2)
C11 0.055(3) 0.039(2) 0.025(2) 0.0031(17) 0.0095(19) 0.004(2)
C12 0.084(4) 0.046(3) 0.037(3) 0.014(2) 0.019(2) 0.009(2)
C13 0.062(3) 0.051(3) 0.049(3) 0.002(2) 0.018(2) -0.004(2)
C14 0.134(14) 0.045(7) 0.075(10) -0.003(7) -0.003(9) -0.025(8)
C15 0.067(9) 0.109(11) 0.151(14) 0.035(10) 0.015(8) -0.022(8)
C16 0.107(13) 0.081(10) 0.085(10) -0.027(8) 0.025(9) -0.041(9)
C17 0.050(10) 0.050(8) 0.033(6) -0.002(5) 0.018(6) -0.030(6)
C18 0.058(8) 0.032(6) 0.047(8) 0.005(5) 0.019(5) -0.005(5)
C19 0.102(10) 0.051(6) 0.090(9) -0.007(6) 0.006(8) -0.005(6)
C20 0.171(19) 0.076(9) 0.099(13) -0.017(10) 0.080(13) -0.070(12)
C21 0.063(8) 0.081(9) 0.062(7) 0.009(7) -0.002(6) -0.020(6)

loop_
_atom_type_symbol
_atom_type_scat_dispersion_real
_atom_type_scat_dispersion_imag
_atom_type_scat_Cromer_Mann_a1
_atom_type_scat_Cromer_Mann_b1
_atom_type_scat_Cromer_Mann_a2
_atom_type_scat_Cromer_Mann_b2
_atom_type_scat_Cromer_Mann_a3
_atom_type_scat_Cromer_Mann_b3
_atom_type_scat_Cromer_Mann_a4
_atom_type_scat_Cromer_Mann_b4
_atom_type_scat_Cromer_Mann_c
_atom_type_scat_source
C 0.0033 0.0016 2.3100 20.8439 1.0200 10.2075 1.5886 0.5687 0.8650 51.6512 0.2156 'International Tables Vol C 4.2.6.8 and 6.1.1.4'
H 0.0000 0.0000 0.4930 10.5109 0.3229 26.1257 0.1402 3.1424 0.0408 57.7998 0.0030 'International Tables Vol C 4.2.6.8 and 6.1.1.4'
N 0.0061 0.0033 12.2126 0.0057 3.1322 9.8933 2.0125 28.9975 1.1663 0.5826 -11.5290 'International Tables Vol C 4.2.6.8 and 6.1.1.4'
Si 0.0817 0.0704 6.2915 2.4386 3.0353 32.3337 1.9891 0.6785 1.5410 81.6937 1.1407 'International Tables Vol C 4.2.6.8 and 6.1.1.4'
P 0.1023 0.0942 6.4345 1.9067 4.1791 27.1570 1.7800 0.5260 1.4908 68.1645 1.1149 'International Tables Vol C 4.2.6.8 and 6.1.1.4'
Ti 0.2776 0.4457 9.7595 7.8508 7.3558 0.5000 1.6991 35.6338 1.9021 116.1050 1.2807 'International Tables Vol C 4.2.6.8 and 6.1.1.4'

loop_
_geom_angle_atom_site_label_1
_geom_angle_site_symmetry_1
_geom_angle_atom_site_label_2
_geom_angle_atom_site_label_3
_geom_angle_site_symmetry_3
_geom_angle
_geom_angle_publ_flag
P1 6_756 Ti1 N2 6_756 99.1(5) yes
P1 6_756 Ti1 P1 . 147.82(6) yes
N2 6_756 Ti1 P1 . 99.4(5) yes
P1 6_756 Ti1 N1 . 73.91(4) yes
N2 6_756 Ti1 N1 . 125.4(5) yes
P1 . Ti1 N1 . 73.91(4) yes
P1 6_756 Ti1 N2 . 99.4(5) yes
P1 . Ti1 N2 . 99.1(5) yes
N1 . Ti1 N2 . 125.4(5) yes
P1 6_756 Ti1 C17 6_756 97.0(4) yes
P1 6_756 Ti1 P1 . 147.82(6) yes
C17 6_756 Ti1 P1 . 101.2(5) yes
P1 6_756 Ti1 N1 . 73.91(4) yes
C17 6_756 Ti1 N1 . 124.6(5) yes
P1 . Ti1 N1 . 73.91(4) yes
P1 6_756 Ti1 C17 . 101.2(5) yes
P1 . Ti1 C17 . 97.0(4) yes
N1 . Ti1 C17 . 124.6(5) yes
Ti1 . P1 C1 . 98.06(13) yes
Ti1 . P1 C8 . 115.38(13) yes
C1 . P1 C8 . 105.37(18) yes
Ti1 . P1 C11 . 125.28(14) yes
C1 . P1 C11 . 105.63(17) yes
C8 . P1 C11 . 104.81(19) yes
N2 . Si1 C14 . 109.3(7) yes
N2 . Si1 C15 . 113.0(6) yes
C14 . Si1 C15 . 110.5(7) yes
N2 . Si1 C16 . 105.5(6) yes
C14 . Si1 C16 . 106.9(7) yes
C15 . Si1 C16 . 111.2(7) yes
C6 6_756 N1 Ti1 . 122.1(2) yes
C6 6_756 N1 C6 . 115.8(4) yes
Ti1 . N1 C6 . 122.1(2) yes
Si1 . N2 Ti1 . 170.2(9) yes
P1 . C1 C2 . 124.7(3) yes
P1 . C1 C6 . 114.8(3) yes
C2 . C1 C6 . 120.4(3) yes
C1 . C2 C3 . 121.8(4) yes
C1 . C2 H21 . 118.8 no
C3 . C2 H21 . 119.3 no
C2 . C3 C4 . 116.4(3) yes
C2 . C3 C7 . 121.7(4) yes
C4 . C3 C7 . 121.9(4) yes
C3 . C4 C5 . 122.9(4) yes
C3 . C4 H41 . 118.6 no
C5 . C4 H41 . 118.5 no
C4 . C5 C6 . 121.2(4) yes
C4 . C5 H51 . 119.5 no
C6 . C5 H51 . 119.3 no
N1 . C6 C1 . 119.5(3) yes
N1 . C6 C5 . 123.2(3) yes
C1 . C6 C5 . 117.2(3) yes
C3 . C7 H71 . 109.7 no
C3 . C7 H72 . 109.4 no
H71 . C7 H72 . 109.5 no
C3 . C7 H73 . 109.4 no
H71 . C7 H73 . 109.5 no
H72 . C7 H73 . 109.5 no
P1 . C8 C9 . 115.3(3) yes
P1 . C8 C10 . 109.6(3) yes
C9 . C8 C10 . 110.7(4) yes
P1 . C8 H81 . 107.2 no
C9 . C8 H81 . 106.8 no
C10 . C8 H81 . 106.9 no
C8 . C9 H91 . 109.6 no
C8 . C9 H92 . 109.7 no
H91 . C9 H92 . 109.5 no
C8 . C9 H93 . 109.1 no
H91 . C9 H93 . 109.5 no
H92 . C9 H93 . 109.5 no
C8 . C10 H101 . 109.3 no
C8 . C10 H102 . 109.8 no
H101 . C10 H102 . 109.5 no
C8 . C10 H103 . 109.3 no
H101 . C10 H103 . 109.5 no
H102 . C10 H103 . 109.5 no
P1 . C11 C12 . 109.5(3) yes
P1 . C11 C13 . 111.5(3) yes
C12 . C11 C13 . 111.7(4) yes
P1 . C11 H111 . 108.0 no
C12 . C11 H111 . 108.3 no
C13 . C11 H111 . 107.8 no
C11 . C12 H121 . 109.4 no
C11 . C12 H122 . 109.9 no
H121 . C12 H122 . 109.5 no
C11 . C12 H123 . 109.2 no
H121 . C12 H123 . 109.5 no
H122 . C12 H123 . 109.5 no
C11 . C13 H131 . 109.7 no
C11 . C13 H132 . 109.3 no
H131 . C13 H132 . 109.5 no
C11 . C13 H133 . 109.3 no
H131 . C13 H133 . 109.5 no
H132 . C13 H133 . 109.5 no
Si1 . C14 H141 . 109.7 no
Si1 . C14 H142 . 108.3 no
H141 . C14 H142 . 109.5 no
Si1 . C14 H143 . 110.4 no
H141 . C14 H143 . 109.5 no
H142 . C14 H143 . 109.5 no
Si1 . C15 H151 . 109.7 no
Si1 . C15 H152 . 108.7 no
H151 . C15 H152 . 109.5 no
Si1 . C15 H153 . 110.0 no
H151 . C15 H153 . 109.5 no
H152 . C15 H153 . 109.5 no
Si1 . C16 H161 . 109.6 no
Si1 . C16 H162 . 109.3 no
H161 . C16 H162 . 109.5 no
Si1 . C16 H163 . 109.6 no
H161 . C16 H163 . 109.5 no
H162 . C16 H163 . 109.5 no
Ti1 . C17 C18 . 137.8(10) yes
Ti1 . C17 H171 . 100.8 no
C18 . C17 H171 . 99.9 no
Ti1 . C17 H172 . 102.4 no
C18 . C17 H172 . 104.7 no
H171 . C17 H172 . 109.5 no
C17 . C18 C19 . 114.4(10) yes
C17 . C18 C20 . 112.0(9) yes
C19 . C18 C20 . 108.1(10) yes
C17 . C18 C21 . 109.8(11) yes
C19 . C18 C21 . 103.6(9) yes
C20 . C18 C21 . 108.6(11) yes
C18 . C19 H191 . 107.5 no
C18 . C19 H192 . 108.2 no
H191 . C19 H192 . 109.5 no
C18 . C19 H193 . 112.7 no
H191 . C19 H193 . 109.5 no
H192 . C19 H193 . 109.5 no
C18 . C20 H201 . 108.1 no
C18 . C20 H202 . 107.4 no
H201 . C20 H202 . 109.5 no
C18 . C20 H203 . 112.9 no
H201 . C20 H203 . 109.5 no
H202 . C20 H203 . 109.5 no
C18 . C21 H211 . 107.7 no
C18 . C21 H212 . 109.7 no
H211 . C21 H212 . 109.5 no
C18 . C21 H213 . 111.0 no
H211 . C21 H213 . 109.5 no
H212 . C21 H213 . 109.5 no
C23 6_655 C22 H222 6_655 110.0 no
C23 6_655 C22 H221 6_655 78.1 no
H222 6_655 C22 H221 6_655 109.5 no
H222 6_655 C22 C23 . 71.8 no
H221 6_655 C22 C23 . 155.7 no
C23 6_655 C22 H221 . 155.7 no
C23 . C22 H221 . 78.1 no
C23 6_655 C22 H222 . 71.8 no
C23 . C22 H222 . 110.0 no
H221 . C22 H222 . 109.5 no
C231 6_655 C22 H223 6_655 86.8 no
C231 6_655 C22 H224 6_655 98.3 no
H223 6_655 C22 H224 6_655 109.4 no
C231 . C22 H223 . 86.8 no
C231 . C22 H224 . 98.3 no
H223 . C22 H224 . 109.4 no
C22 . C23 C24 . 108.1(4) yes
C22 . C23 H231 . 115.5 no
C24 . C23 H231 . 124.5 no
C22 . C23 H232 . 88.7 no
C24 . C23 H232 . 104.0 no
H231 . C23 H232 . 109.5 no
C23 . C24 H241 . 99.3 no
C23 . C24 H242 . 103.9 no
H241 . C24 H242 . 109.5 no
C23 . C24 H243 . 124.3 no
H241 . C24 H243 . 109.5 no
H242 . C24 H243 . 109.5 no
C231 . C24 H244 . 121.6 no
C231 . C24 H245 . 104.1 no
H244 . C24 H245 . 109.5 no
C231 . C24 H246 . 102.1 no
H244 . C24 H246 . 109.5 no
H245 . C24 H246 . 109.5 no
C22 . C231 C24 . 108.1(4) yes
C22 . C231 H223 6_655 36.3 no
C24 . C231 H223 6_655 119.6 no
C22 . C231 H2311 . 117.4 no
C24 . C231 H2311 . 102.3 no
H223 6_655 C231 H2311 . 81.1 no
C22 . C231 H2312 . 113.8 no
C24 . C231 H2312 . 104.3 no
H223 6_655 C231 H2312 . 131.8 no
H2311 . C231 H2312 . 109.5 no
C22 . H223 C231 6_655 107.6 no

loop_
_geom_bond_atom_site_label_1
_geom_bond_atom_site_label_2
_geom_bond_site_symmetry_2
_geom_bond_distance
_geom_bond_publ_flag
Ti1 P1 6_756 2.6295(14) yes
Ti1 Si1 6_756 3.358(4) yes
Ti1 N2 6_756 1.603(10) yes
Ti1 P1 . 2.6295(14) yes
Ti1 Si1 . 3.358(4) yes
Ti1 N1 . 2.144(4) yes
Ti1 N2 . 1.603(10) yes
Ti1 P1 6_756 2.6295(14) yes
Ti1 C17 6_756 2.142(10) yes
Ti1 P1 . 2.6295(14) yes
Ti1 N1 . 2.144(4) yes
Ti1 C17 . 2.142(10) yes
P1 C1 . 1.816(4) yes
P1 C8 . 1.847(4) yes
P1 C11 . 1.854(4) yes
Si1 N2 . 1.767(10) yes
Si1 C14 . 1.848(14) yes
Si1 C15 . 1.831(13) yes
Si1 C16 . 1.885(12) yes
N1 C6 6_756 1.419(4) yes
N1 C6 . 1.419(4) yes
C1 C2 . 1.407(5) yes
C1 C6 . 1.406(5) yes
C2 C3 . 1.391(5) yes
C2 H21 . 0.950 no
C3 C4 . 1.396(6) yes
C3 C7 . 1.510(5) yes
C4 C5 . 1.369(5) yes
C4 H41 . 0.950 no
C5 C6 . 1.401(5) yes
C5 H51 . 0.950 no
C7 H71 . 0.950 no
C7 H72 . 0.950 no
C7 H73 . 0.950 no
C8 C9 . 1.518(6) yes
C8 C10 . 1.535(6) yes
C8 H81 . 0.950 no
C9 H91 . 0.950 no
C9 H92 . 0.950 no
C9 H93 . 0.950 no
C10 H101 . 0.950 no
C10 H102 . 0.950 no
C10 H103 . 0.950 no
C11 C12 . 1.529(6) yes
C11 C13 . 1.520(6) yes
C11 H111 . 0.950 no
C12 H121 . 0.950 no
C12 H122 . 0.950 no
C12 H123 . 0.950 no
C13 H131 . 0.950 no
C13 H132 . 0.950 no
C13 H133 . 0.950 no
C14 H141 . 0.950 no
C14 H142 . 0.950 no
C14 H143 . 0.950 no
C15 H151 . 0.950 no
C15 H152 . 0.950 no
C15 H153 . 0.950 no
C16 H161 . 0.950 no
C16 H162 . 0.950 no
C16 H163 . 0.950 no
C17 C18 . 1.538(5) yes
C17 H171 . 0.950 no
C17 H172 . 0.950 no
C18 C19 . 1.538(5) yes
C18 C20 . 1.540(5) yes
C18 C21 . 1.544(5) yes
C19 H191 . 0.950 no
C19 H192 . 0.950 no
C19 H193 . 0.950 no
C20 H201 . 0.950 no
C20 H202 . 0.950 no
C20 H203 . 0.950 no
C21 H211 . 0.950 no
C21 H212 . 0.950 no
C21 H213 . 0.950 no
C22 C23 6_655 1.523(5) yes
C22 H222 6_655 0.950 no
C22 H221 6_655 0.950 no
C22 C23 . 1.523(5) yes
C22 H221 . 0.950 no
C22 H222 . 0.950 no
C22 C231 6_655 1.528(5) yes
C22 H223 6_655 0.950 no
C22 H224 6_655 0.950 no
C22 C231 . 1.528(5) yes
C22 H223 . 0.950 no
C22 H224 . 0.950 no
C23 C24 . 1.525(5) yes
C23 H231 . 0.950 no
C23 H232 . 0.950 no
C24 H241 . 0.950 no
C24 H242 . 0.950 no
C24 H243 . 0.950 no
C24 C231 . 1.520(5) yes
C24 H244 . 0.950 no
C24 H245 . 0.950 no
C24 H246 . 0.950 no
C231 H2311 . 0.950 no
C231 H2312 . 0.950 no

loop_
_geom_torsion_atom_site_label_1
_geom_torsion_atom_site_label_2
_geom_torsion_atom_site_label_3
_geom_torsion_atom_site_label_4
_geom_torsion
_geom_torsion_site_symmetry_1
_geom_torsion_site_symmetry_4
_geom_torsion_publ_flag
N1 Ti1 P1 C1 -24.01(11) . . no
N1 Ti1 P1 C8 87.29(14) . . no
N1 Ti1 P1 C11 -139.71(17) . . no
N2 Ti1 P1 C1 100.3(5) . . no
N2 Ti1 P1 C8 -148.4(5) . . no
N2 Ti1 P1 C11 -15.4(5) . . no
C17 Ti1 P1 C1 100.0(4) . . no
C17 Ti1 P1 C8 -148.7(4) . . no
C17 Ti1 P1 C11 -15.7(4) . . no
P1 Ti1 P1 C1 -24.01(14) 2_756 . no
P1 Ti1 P1 C8 87.29(15) 2_756 . no
P1 Ti1 P1 C11 -139.71(17) 2_756 . no
N2 Ti1 P1 C1 -148.3(5) 2_756 . no
N2 Ti1 P1 C8 -37.0(5) 2_756 . no
N2 Ti1 P1 C11 96.0(5) 2_756 . no
C17 Ti1 P1 C1 -147.0(4) 2_756 . no
C17 Ti1 P1 C8 -35.7(4) 2_756 . no
C17 Ti1 P1 C11 97.3(4) 2_756 . no
P1 Ti1 N1 C6 32.53(17) . . no
P1 Ti1 N1 C6 -147.47(17) . 2_756 no
N2 Ti1 N1 C6 -57.3(6) . . no
N2 Ti1 N1 C6 122.7(6) . 2_756 no
C17 Ti1 N1 C6 -54.8(6) . . no
C17 Ti1 N1 C6 125.2(6) . 2_756 no
P1 Ti1 N1 C6 -147.47(17) 2_756 . no
N2 Ti1 N1 C6 122.7(6) 2_756 . no
C17 Ti1 N1 C6 125.2(6) 2_756 . no
P1 Ti1 C17 N2 173(15) . . no
P1 Ti1 C17 C18 140.2(14) . . no
N1 Ti1 C17 N2 -112(15) . . no
N1 Ti1 C17 C18 -144.6(12) . . no
N2 Ti1 C17 C18 -33(15) . . no
P1 Ti1 C17 N2 -34(15) 2_756 . no
P1 Ti1 C17 C18 -66.6(15) 2_756 . no
N2 Ti1 C17 N2 70(16) 2_756 . no
N2 Ti1 C17 C18 37.5(17) 2_756 . no
C17 Ti1 C17 N2 68(16) 2_756 . no
C17 Ti1 C17 C18 35.4(17) 2_756 . no
Ti1 P1 C1 C2 -157.1(3) . . no
Ti1 P1 C1 C6 19.6(3) . . no
C8 P1 C1 C2 83.7(3) . . no
C8 P1 C1 C6 -99.6(3) . . no
C11 P1 C1 C2 -26.9(4) . . no
C11 P1 C1 C6 149.8(3) . . no
Ti1 P1 C8 C9 -168.5(3) . . no
Ti1 P1 C8 C10 -42.9(3) . . no
C1 P1 C8 C9 -61.6(3) . . no
C1 P1 C8 C10 64.0(3) . . no
C11 P1 C8 C9 49.6(3) . . no
C11 P1 C8 C10 175.2(3) . . no
Ti1 P1 C11 C12 -70.8(3) . . no
Ti1 P1 C11 C13 53.3(3) . . no
C1 P1 C11 C12 177.1(3) . . no
C1 P1 C11 C13 -58.8(3) . . no
C8 P1 C11 C12 66.1(3) . . no
C8 P1 C11 C13 -169.9(3) . . no
C14 Si1 N2 C17 52(6) . . no
C15 Si1 N2 C17 -72(6) . . no
C16 Si1 N2 C17 166(6) . . no
C18 Si1 N2 C17 134(6) . . no
C19 Si1 N2 C17 129(6) . . no
C20 Si1 N2 C17 55(6) . . no
C21 Si1 N2 C17 -158(6) . . no
N2 Si1 C14 C20 175.6(15) . . no
C15 Si1 C14 C20 -59.3(16) . . no
C16 Si1 C14 C20 61.9(17) . . no
C17 Si1 C14 C20 -178.1(17) . . no
C18 Si1 C14 C20 84.0(17) . . no
C19 Si1 C14 C20 92.9(16) . . no
C21 Si1 C14 C20 32.7(19) . . no
N2 Si1 C16 C18 -74.0(16) . . no
N2 Si1 C16 C19 -66.8(8) . . no
N2 Si1 C16 C21 104.8(11) . . no
C14 Si1 C16 C18 42.3(17) . . no
C14 Si1 C16 C19 49.5(9) . . no
C14 Si1 C16 C21 -138.8(11) . . no
C15 Si1 C16 C18 163.2(16) . . no
C15 Si1 C16 C19 170.3(7) . . no
C15 Si1 C16 C21 -18.0(12) . . no
C17 Si1 C16 C18 -72.0(18) . . no
C17 Si1 C16 C19 -64.9(10) . . no
C17 Si1 C16 C21 106.8(13) . . no
C18 Si1 C16 C19 7.2(15) . . no
C18 Si1 C16 C21 179(2) . . no
C19 Si1 C16 C18 -7.2(15) . . no
C19 Si1 C16 C21 171.7(14) . . no
C20 Si1 C16 C18 68.2(17) . . no
C20 Si1 C16 C19 75.4(10) . . no
C20 Si1 C16 C21 -112.9(12) . . no
C21 Si1 C16 C18 -179(2) . . no
C21 Si1 C16 C19 -171.7(14) . . no
N2 Si1 C17 C18 46(6) . . no
C14 Si1 C17 N2 -130(6) . . no
C14 Si1 C17 C18 -83.7(10) . . no
C15 Si1 C17 N2 111(6) . . no
C15 Si1 C17 C18 157.4(11) . . no
C16 Si1 C17 N2 -14(6) . . no
C16 Si1 C17 C18 32.2(9) . . no
C18 Si1 C17 N2 -46(6) . . no
C19 Si1 C17 N2 -51(6) . . no
C19 Si1 C17 C18 -4.8(8) . . no
C20 Si1 C17 N2 -131(6) . . no
C20 Si1 C17 C18 -85.0(14) . . no
C21 Si1 C17 N2 24(6) . . no
C21 Si1 C17 C18 70.0(10) . . no
N2 Si1 C18 C16 111.7(15) . . no
N2 Si1 C18 C17 -5.7(9) . . no
N2 Si1 C18 C20 -139.0(8) . . no
N2 Si1 C18 C21 111.0(7) . . no
C14 Si1 C18 C16 -139.4(16) . . no
C14 Si1 C18 C17 103.3(10) . . no
C14 Si1 C18 C20 -30.0(9) . . no
C14 Si1 C18 C21 -140.1(8) . . no
C15 Si1 C18 C16 -26(2) . . no
C15 Si1 C18 C17 -143.7(17) . . no
C15 Si1 C18 C20 82.9(15) . . no
C15 Si1 C18 C21 -27.1(16) . . no
C16 Si1 C18 C17 -117.4(16) . . no
C16 Si1 C18 C20 109.3(16) . . no
C16 Si1 C18 C21 -0.7(13) . . no
C17 Si1 C18 C16 117.4(16) . . no
C17 Si1 C18 C20 -133.3(10) . . no
C17 Si1 C18 C21 116.7(9) . . no
C19 Si1 C18 C16 149(6) . . no
C19 Si1 C18 C17 32(5) . . no
C19 Si1 C18 C20 -102(5) . . no
C19 Si1 C18 C21 148(5) . . no
C20 Si1 C18 C16 -109.3(16) . . no
C20 Si1 C18 C17 133.3(10) . . no
C20 Si1 C18 C21 -110.0(9) . . no
C21 Si1 C18 C16 0.7(13) . . no
C21 Si1 C18 C17 -116.7(9) . . no
C21 Si1 C18 C20 110.0(9) . . no
N2 Si1 C19 C16 117.5(8) . . no
N2 Si1 C19 C18 143(5) . . no
C14 Si1 C19 C16 -132.1(9) . . no
C14 Si1 C19 C18 -107(5) . . no
C15 Si1 C19 C16 -19.3(14) . . no
C15 Si1 C19 C18 6(5) . . no
C16 Si1 C19 C18 26(5) . . no
C17 Si1 C19 C16 123.6(11) . . no
C17 Si1 C19 C18 149(5) . . no
C18 Si1 C19 C16 -26(5) . . no
C20 Si1 C19 C16 -102.1(10) . . no
C20 Si1 C19 C18 -77(5) . . no
C21 Si1 C19 C16 4.8(8) . . no
C21 Si1 C19 C18 30(5) . . no
N2 Si1 C20 C14 -6(2) . . no
N2 Si1 C20 C18 84.7(13) . . no
C14 Si1 C20 C18 91.0(17) . . no
C15 Si1 C20 C14 126.2(16) . . no
C15 Si1 C20 C18 -142.8(10) . . no
C16 Si1 C20 C14 -122.4(16) . . no
C16 Si1 C20 C18 -31.4(9) . . no
C17 Si1 C20 C14 3(2) . . no
C17 Si1 C20 C18 93.6(15) . . no
C18 Si1 C20 C14 -91.0(17) . . no
C19 Si1 C20 C14 -81.9(15) . . no
C19 Si1 C20 C18 9.1(8) . . no
C21 Si1 C20 C14 -154.8(14) . . no
C21 Si1 C20 C18 -63.8(9) . . no
N2 Si1 C21 C16 -86.7(11) . . no
N2 Si1 C21 C18 -86.1(10) . . no
C14 Si1 C21 C16 55.7(14) . . no
C14 Si1 C21 C18 56.4(12) . . no
C15 Si1 C21 C16 162.9(11) . . no
C15 Si1 C21 C18 163.6(10) . . no
C16 Si1 C21 C18 0.7(12) . . no
C17 Si1 C21 C16 -90.1(13) . . no
C17 Si1 C21 C18 -89.4(12) . . no
C18 Si1 C21 C16 -0.7(12) . . no
C19 Si1 C21 C16 -5.7(10) . . no
C19 Si1 C21 C18 -5.0(9) . . no
C20 Si1 C21 C16 71.7(12) . . no
C20 Si1 C21 C18 72.4(11) . . no
Ti1 N1 C6 C1 -30.9(4) . . no
Ti1 N1 C6 C5 146.1(3) . . no
C6 N1 C6 C1 149.1(3) 2_756 . no
C6 N1 C6 C5 -33.9(4) 2_756 . no
Si1 N2 C17 Ti1 -176(10) . . no
Si1 N2 C17 C18 -26(3) . . no
P1 C1 C2 C3 176.7(3) . . no
C6 C1 C2 C3 0.2(6) . . no
P1 C1 C6 N1 1.1(4) . . no
P1 C1 C6 C5 -176.1(3) . . no
C2 C1 C6 N1 178.0(3) . . no
C2 C1 C6 C5 0.8(5) . . no
C1 C2 C3 C4 -1.0(6) . . no
C1 C2 C3 C7 179.7(4) . . no
C2 C3 C4 C5 0.9(7) . . no
C7 C3 C4 C5 -179.8(4) . . no
C3 C4 C5 C6 0.0(7) . . no
C4 C5 C6 N1 -178.0(4) . . no
C4 C5 C6 C1 -0.9(6) . . no
Si1 C14 C20 C18 -26.3(5) . . no
Si1 C16 C18 C17 73.9(17) . . no
Si1 C16 C18 C19 172.2(16) . . no
Si1 C16 C18 C20 -89.9(18) . . no
Si1 C16 C18 C21 1.0(19) . . no
C19 C16 C18 Si1 -172.2(16) . . no
C19 C16 C18 C17 -98.3(14) . . no
C19 C16 C18 C20 97.9(11) . . no
C19 C16 C18 C21 -171.2(13) . . no
C21 C16 C18 Si1 -1.0(19) . . no
C21 C16 C18 C17 72.9(17) . . no
C21 C16 C18 C19 171.2(13) . . no
C21 C16 C18 C20 -91.0(13) . . no
Si1 C16 C19 C18 -2.2(5) . . no
C18 C16 C19 Si1 2.2(5) . . no
C21 C16 C19 Si1 -12(2) . . no
C21 C16 C19 C18 -14(2) . . no
Si1 C16 C21 C18 -0.3(6) . . no
C18 C16 C21 Si1 0.3(6) . . no
C19 C16 C21 Si1 13(2) . . no
C19 C16 C21 C18 13.1(19) . . no
Ti1 C17 C18 Si1 159.2(18) . . no
Ti1 C17 C18 C16 44(2) . . no
Ti1 C17 C18 C19 -28.4(18) . . no
Ti1 C17 C18 C20 -151.8(13) . . no
Ti1 C17 C18 C21 87.5(15) . . no
Si1 C17 C18 C16 -115.1(17) . . no
Si1 C17 C18 C19 172.4(13) . . no
Si1 C17 C18 C20 49.0(11) . . no
Si1 C17 C18 C21 -71.7(11) . . no
N2 C17 C18 Si1 155(4) . . no
N2 C17 C18 C16 39(4) . . no
N2 C17 C18 C19 -33(4) . . no
N2 C17 C18 C20 -157(3) . . no
N2 C17 C18 C21 83(3) . . no
C16 C18 C19 Si1 -153(5) . . no
C17 C18 C19 Si1 -28(5) . . no
C17 C18 C19 C16 125.7(12) . . no
C20 C18 C19 Si1 98(5) . . no
C20 C18 C19 C16 -108.9(11) . . no
C21 C18 C19 Si1 -147(5) . . no
C21 C18 C19 C16 6.2(9) . . no
Si1 C18 C20 C14 91.8(16) . . no
C16 C18 C20 Si1 127.6(14) . . no
C16 C18 C20 C14 -140.6(16) . . no
C17 C18 C20 Si1 -39.4(9) . . no
C17 C18 C20 C14 52.4(18) . . no
C19 C18 C20 Si1 -166.3(12) . . no
C19 C18 C20 C14 -74.4(16) . . no
C21 C18 C20 Si1 82.1(10) . . no
C21 C18 C20 C14 173.9(15) . . no
Si1 C18 C21 C16 179.2(14) . . no
C16 C18 C21 Si1 -179.2(14) . . no
C17 C18 C21 Si1 50.3(10) . . no
C17 C18 C21 C16 -130.5(13) . . no
C19 C18 C21 Si1 172.8(13) . . no
C20 C18 C21 Si1 -72.5(10) . . no
C20 C18 C21 C16 106.7(13) . . no
